data_2108600
loop_
_publ_author_name
'Moliterni, Anna'
'Altamura, Davide'
'Lassandro, Rocco'
'Olieric, Vincent'
'Ferri, Gianmarco'
'Cardarelli, Francesco'
'Camposeo, Andrea'
'Pisignano, Dario'
'Anthony, John E.'
'Giannini, Cinzia'

_publ_section_title
;
 Synthesis, crystal structure, polymorphism and microscopic luminescence
 properties of anthracene derivative compounds
;
_journal_coeditor_code RA5074
_journal_issue 3
_journal_name_full 'Acta Crystallographica Section B'
_journal_page_first
;
;
_journal_paper_doi 10.1107/S2052520620004424
_journal_volume 76
_journal_year 2020
_chemical_formula_moiety 'C24 H22 F4 Si2'
_chemical_formula_sum 'C24 H22 F4 Si2'
_chemical_formula_weight 442.59
_space_group_crystal_system monoclinic
_space_group_IT_number 14
_space_group_name_Hall '-P 2ybc'
_space_group_name_H-M_alt 'P 1 21/c 1'
_atom_sites_solution_hydrogens geom
_audit_creation_method SHELXL-2014/7
_audit_update_record
;
2019-05-14 # Formatted by publCIF
;
_cell_angle_alpha 90
_cell_angle_beta 94.82(3)
_cell_angle_gamma 90
_cell_formula_units_Z 4
_cell_length_a 6.9050(14)
_cell_length_b 14.948(3)
_cell_length_c 23.660(5)
_cell_measurement_reflns_used 421
_cell_measurement_temperature 296(2)
_cell_measurement_theta_max 26.754
_cell_measurement_theta_min 1.655
_cell_volume 2433.5(9)
_computing_structure_refinement 'SHELXL-2014/7 (Sheldrick, 2014)'
_diffrn_ambient_temperature 296(2)
_diffrn_measured_fraction_theta_full 1.000
_diffrn_measured_fraction_theta_max 0.999
_diffrn_measurement_device_type 'multi-axis PRIGo goniometer'
_diffrn_measurement_method '\w scans, shutterless continuous rotation method'
_diffrn_radiation_probe x-ray
_diffrn_radiation_type synchrotron
_diffrn_radiation_wavelength 0.72932
_diffrn_reflns_av_R_equivalents 0.0592
_diffrn_reflns_av_unetI/netI 0.0219
_diffrn_reflns_Laue_measured_fraction_full 1.000
_diffrn_reflns_Laue_measured_fraction_max 0.999
_diffrn_reflns_limit_h_max 8
_diffrn_reflns_limit_h_min -8
_diffrn_reflns_limit_k_max 18
_diffrn_reflns_limit_k_min -18
_diffrn_reflns_limit_l_max 29
_diffrn_reflns_limit_l_min -29
_diffrn_reflns_number 62204
_diffrn_reflns_point_group_measured_fraction_full 1.000
_diffrn_reflns_point_group_measured_fraction_max 0.999
_diffrn_reflns_theta_full 25.950
_diffrn_reflns_theta_max 26.754
_diffrn_reflns_theta_min 1.655
_diffrn_standards_decay_% 0.5
_diffrn_standards_interval_time 0.00167
_diffrn_standards_number 4807
_exptl_absorpt_coefficient_mu 0.194
_exptl_absorpt_correction_type none
_exptl_crystal_colour yellow
_exptl_crystal_density_diffrn 1.208
_exptl_crystal_description needle
_exptl_crystal_F_000 920
_exptl_crystal_size_max 0.090
_exptl_crystal_size_mid 0.0125
_exptl_crystal_size_min 0.0125
_refine_diff_density_max 0.221
_refine_diff_density_min -0.319
_refine_diff_density_rms 0.039
_refine_ls_extinction_method none
_refine_ls_goodness_of_fit_ref 1.019
_refine_ls_hydrogen_treatment constr
_refine_ls_matrix_type full
_refine_ls_number_parameters 277
_refine_ls_number_reflns 4807
_refine_ls_number_restraints 0
_refine_ls_restrained_S_all 1.019
_refine_ls_R_factor_all 0.0739
_refine_ls_R_factor_gt 0.0480
_refine_ls_shift/su_max 0.001
_refine_ls_shift/su_mean 0.000
_refine_ls_structure_factor_coef Fsqd
_refine_ls_weighting_details 'w=1/[\s^2^(Fo^2^)+(0.0702P)^2^+0.5392P] where P=(Fo^2^+2Fc^2^)/3'
_refine_ls_weighting_scheme calc
_refine_ls_wR_factor_gt 0.1264
_refine_ls_wR_factor_ref 0.1480
_reflns_Friedel_coverage 0.000
_reflns_number_gt 3237
_reflns_number_total 4807
_reflns_threshold_expression 'I > 2\s(I)'
_cod_data_source_file ra5074sup1.cif
_cod_data_source_block I
_cod_original_cell_volume 2433.5(8)
_cod_original_sg_symbol_H-M 'P 21/c'
_cod_database_code 2108600
_shelx_shelxl_version_number 2014/7
_shelx_space_group_comment
;
The symmetry employed for this shelxl refinement is uniquely defined
by the following loop, which should always be used as a source of
symmetry information in preference to the above space-group names.
They are only intended as comments.
;
_publcif_info_exptl_table_max_cols 4
_publcif_info_exptl_table_use_headnotes n

loop_
_space_group_symop_operation_xyz
'x, y, z'
'-x, y+1/2, -z+1/2'
'-x, -y, -z'
'x, -y-1/2, z-1/2'

loop_
_atom_site_label
_atom_site_type_symbol
_atom_site_fract_x
_atom_site_fract_y
_atom_site_fract_z
_atom_site_U_iso_or_equiv
_atom_site_adp_type
_atom_site_occupancy
_atom_site_site_symmetry_order
_atom_site_calc_flag
_atom_site_refinement_flags_posn
_atom_site_refinement_flags_adp
_atom_site_refinement_flags_occupancy
_atom_site_disorder_assembly
_atom_site_disorder_group
Si1 Si 0.77925(12) 0.84835(5) 0.22633(4) 0.0897(3) Uani 1 1 d . . . . .
Si2 Si 0.64819(16) 1.45054(5) -0.09270(4) 0.1057(3) Uani 1 1 d . . . . .
F1 F 0.7797(2) 0.80384(8) -0.00591(6) 0.0807(4) Uani 1 1 d . . . . .
F2 F 0.7872(2) 0.77163(10) -0.11865(7) 0.1013(5) Uani 1 1 d . . . . .
F3 F 0.7719(3) 0.90604(13) -0.19354(6) 0.1106(6) Uani 1 1 d . . . . .
F4 F 0.7492(2) 1.07801(10) -0.15848(6) 0.0898(4) Uani 1 1 d . . . . .
C1 C 0.7337(3) 1.08694(14) 0.11365(9) 0.0595(5) Uani 1 1 d . . . . .
C2 C 0.7382(3) 1.06734(12) 0.05430(8) 0.0527(4) Uani 1 1 d . . . . .
C3 C 0.7522(3) 0.97987(12) 0.03488(8) 0.0536(5) Uani 1 1 d . . . . .
H3 H 0.7581 0.9331 0.0609 0.064 Uiso 1 1 calc R U . . .
C4 C 0.7576(3) 0.96084(12) -0.02229(9) 0.0539(5) Uani 1 1 d . . . . .
C5 C 0.7715(3) 0.87214(14) -0.04318(10) 0.0636(5) Uani 1 1 d . . . . .
C6 C 0.7754(3) 0.85560(16) -0.09880(12) 0.0739(6) Uani 1 1 d . . . . .
C7 C 0.7679(4) 0.92591(19) -0.13812(10) 0.0771(6) Uani 1 1 d . . . . .
C8 C 0.7559(3) 1.01123(17) -0.12058(9) 0.0685(6) Uani 1 1 d . . . . .
C9 C 0.7493(3) 1.03292(14) -0.06245(9) 0.0569(5) Uani 1 1 d . . . . .
C10 C 0.7343(3) 1.12031(13) -0.04307(9) 0.0595(5) Uani 1 1 d . . . . .
H10 H 0.7281 1.1671 -0.0691 0.071 Uiso 1 1 calc R U . . .
C11 C 0.7283(3) 1.13933(12) 0.01422(9) 0.0558(5) Uani 1 1 d . . . . .
C12 C 0.7119(3) 1.22989(13) 0.03469(10) 0.0669(6) Uani 1 1 d . . . . .
C13 C 0.7098(4) 1.24464(15) 0.09152(12) 0.0770(6) Uani 1 1 d . . . . .
H13 H 0.7008 1.3031 0.1045 0.092 Uiso 1 1 calc R U . . .
C14 C 0.7207(3) 1.17456(15) 0.13110(11) 0.0717(6) Uani 1 1 d . . . . .
H14 H 0.7193 1.1874 0.1695 0.086 Uiso 1 1 calc R U . . .
C15 C 0.7448(3) 1.01472(15) 0.15357(9) 0.0633(5) Uani 1 1 d . . . . .
C16 C 0.7560(3) 0.95084(16) 0.18430(10) 0.0714(6) Uani 1 1 d . . . . .
C17 C 0.9936(5) 0.8601(3) 0.27760(17) 0.1577(19) Uani 1 1 d . . . . .
H17A H 1.0110 0.8063 0.2996 0.237 Uiso 1 1 calc R U . . .
H17B H 0.9748 0.9097 0.3024 0.237 Uiso 1 1 calc R U . . .
H17C H 1.1068 0.8705 0.2576 0.237 Uiso 1 1 calc R U . . .
C18 C 0.5596(4) 0.8325(3) 0.26395(16) 0.1257(13) Uani 1 1 d . . . . .
H18A H 0.5786 0.7832 0.2898 0.189 Uiso 1 1 calc R U . . .
H18B H 0.4511 0.8203 0.2370 0.189 Uiso 1 1 calc R U . . .
H18C H 0.5345 0.8859 0.2847 0.189 Uiso 1 1 calc R U . . .
C19 C 0.8126(9) 0.7584(3) 0.1759(2) 0.200(3) Uani 1 1 d . . . . .
H19A H 0.8515 0.7049 0.1962 0.300 Uiso 1 1 calc R U . . .
H19B H 0.9112 0.7752 0.1517 0.300 Uiso 1 1 calc R U . . .
H19C H 0.6926 0.7479 0.1534 0.300 Uiso 1 1 calc R U . . .
C20 C 0.6958(4) 1.30201(14) -0.00519(12) 0.0808(7) Uani 1 1 d . . . . .
C21 C 0.6799(5) 1.36126(16) -0.03916(14) 0.0945(8) Uani 1 1 d . . . . .
C22 C 0.3877(6) 1.4793(3) -0.10196(18) 0.1435(15) Uani 1 1 d . . . . .
H22A H 0.3630 1.5156 -0.1353 0.215 Uiso 1 1 calc R U . . .
H22B H 0.3524 1.5118 -0.0694 0.215 Uiso 1 1 calc R U . . .
H22C H 0.3121 1.4254 -0.1061 0.215 Uiso 1 1 calc R U . . .
C23 C 0.7880(8) 1.5485(2) -0.06689(19) 0.1564(17) Uani 1 1 d . . . . .
H23A H 0.7752 1.5950 -0.0950 0.235 Uiso 1 1 calc R U . . .
H23B H 0.9224 1.5325 -0.0598 0.235 Uiso 1 1 calc R U . . .
H23C H 0.7396 1.5695 -0.0324 0.235 Uiso 1 1 calc R U . . .
C24 C 0.7293(8) 1.4056(3) -0.15961(18) 0.1625(18) Uani 1 1 d . . . . .
H24A H 0.6947 1.4468 -0.1900 0.244 Uiso 1 1 calc R U . . .
H24B H 0.6676 1.3490 -0.1679 0.244 Uiso 1 1 calc R U . . .
H24C H 0.8678 1.3978 -0.1557 0.244 Uiso 1 1 calc R U . . .

loop_
_atom_site_aniso_label
_atom_site_aniso_U_11
_atom_site_aniso_U_22
_atom_site_aniso_U_33
_atom_site_aniso_U_23
_atom_site_aniso_U_13
_atom_site_aniso_U_12
Si1 0.0933(5) 0.0888(5) 0.0896(5) 0.0364(4) 0.0234(4) 0.0186(4)
Si2 0.1574(9) 0.0561(4) 0.1054(6) 0.0216(4) 0.0213(6) 0.0177(4)
F1 0.0933(9) 0.0467(7) 0.1017(10) 0.0056(6) 0.0063(8) 0.0006(6)
F2 0.1177(12) 0.0757(9) 0.1104(12) -0.0338(8) 0.0082(9) -0.0027(8)
F3 0.1314(13) 0.1274(14) 0.0730(10) -0.0245(10) 0.0087(9) -0.0060(11)
F4 0.1034(10) 0.1000(10) 0.0660(8) 0.0221(7) 0.0061(7) 0.0003(8)
C1 0.0573(11) 0.0557(11) 0.0655(12) 0.0047(9) 0.0051(9) -0.0003(9)
C2 0.0470(10) 0.0470(10) 0.0638(12) 0.0076(8) 0.0041(8) 0.0002(8)
C3 0.0504(10) 0.0461(10) 0.0640(12) 0.0112(9) 0.0034(8) 0.0001(8)
C4 0.0465(10) 0.0480(10) 0.0666(12) 0.0044(9) 0.0018(8) -0.0018(8)
C5 0.0575(12) 0.0554(11) 0.0773(14) 0.0001(10) 0.0017(10) -0.0030(9)
C6 0.0698(14) 0.0645(13) 0.0872(17) -0.0161(12) 0.0050(12) -0.0032(11)
C7 0.0744(15) 0.0929(18) 0.0638(14) -0.0137(13) 0.0037(11) -0.0051(13)
C8 0.0638(13) 0.0790(15) 0.0619(13) 0.0101(11) 0.0013(10) -0.0023(11)
C9 0.0483(10) 0.0593(11) 0.0626(12) 0.0070(9) 0.0016(8) -0.0019(8)
C10 0.0565(11) 0.0529(11) 0.0689(13) 0.0169(10) 0.0031(9) -0.0007(9)
C11 0.0525(10) 0.0447(10) 0.0698(13) 0.0084(9) 0.0027(9) -0.0010(8)
C12 0.0684(13) 0.0462(11) 0.0861(16) 0.0076(10) 0.0059(11) 0.0013(9)
C13 0.0890(16) 0.0477(11) 0.0941(18) -0.0059(11) 0.0069(13) 0.0026(11)
C14 0.0800(15) 0.0632(13) 0.0717(14) -0.0060(11) 0.0047(11) 0.0022(11)
C15 0.0642(12) 0.0654(12) 0.0605(12) 0.0042(10) 0.0065(9) 0.0023(10)
C16 0.0763(15) 0.0776(15) 0.0608(13) 0.0089(11) 0.0087(11) 0.0045(11)
C17 0.089(2) 0.246(5) 0.138(3) 0.109(3) 0.009(2) 0.024(3)
C18 0.089(2) 0.162(3) 0.129(3) 0.077(2) 0.0206(18) 0.006(2)
C19 0.297(7) 0.089(3) 0.227(6) 0.005(3) 0.096(5) 0.027(3)
C20 0.0915(17) 0.0479(12) 0.1032(19) 0.0097(12) 0.0092(14) 0.0036(11)
C21 0.117(2) 0.0529(13) 0.114(2) 0.0174(14) 0.0113(17) 0.0075(13)
C22 0.175(4) 0.105(3) 0.150(3) 0.017(2) 0.003(3) 0.050(3)
C23 0.236(5) 0.078(2) 0.155(4) 0.034(2) 0.013(3) -0.031(3)
C24 0.246(5) 0.113(3) 0.136(3) 0.010(3) 0.063(3) 0.037(3)

loop_
_atom_type_symbol
_atom_type_description
_atom_type_scat_dispersion_real
_atom_type_scat_dispersion_imag
_atom_type_scat_source
C C 0.0034 0.0017 'International Tables Vol C Tables 4.2.6.8 and 6.1.1.4'
H H 0.0000 0.0000 'International Tables Vol C Tables 4.2.6.8 and 6.1.1.4'
F F 0.0178 0.0109 'International Tables Vol C Tables 4.2.6.8 and 6.1.1.4'
Si Si 0.0865 0.0750 'International Tables Vol C Tables 4.2.6.8 and 6.1.1.4'

loop_
_geom_angle_atom_site_label_1
_geom_angle_atom_site_label_2
_geom_angle_atom_site_label_3
_geom_angle
_geom_angle_site_symmetry_1
_geom_angle_site_symmetry_3
_geom_angle_publ_flag
C19 Si1 C16 105.79(18) . . ?
C19 Si1 C18 112.1(2) . . ?
C16 Si1 C18 109.48(13) . . ?
C19 Si1 C17 111.3(3) . . ?
C16 Si1 C17 107.91(16) . . ?
C18 Si1 C17 110.11(17) . . ?
C23 Si2 C21 108.76(17) . . ?
C23 Si2 C22 109.6(2) . . ?
C21 Si2 C22 108.01(17) . . ?
C23 Si2 C24 112.8(2) . . ?
C21 Si2 C24 107.39(16) . . ?
C22 Si2 C24 110.2(2) . . ?
C14 C1 C15 121.3(2) . . ?
C14 C1 C2 119.58(19) . . ?
C15 C1 C2 119.09(18) . . ?
C3 C2 C11 119.21(18) . . ?
C3 C2 C1 121.45(17) . . ?
C11 C2 C1 119.34(17) . . ?
C4 C3 C2 121.55(17) . . ?
C4 C3 H3 119.2 . . ?
C2 C3 H3 119.2 . . ?
C3 C4 C5 122.62(18) . . ?
C3 C4 C9 119.30(18) . . ?
C5 C4 C9 118.07(19) . . ?
C6 C5 F1 119.9(2) . . ?
C6 C5 C4 121.4(2) . . ?
F1 C5 C4 118.7(2) . . ?
C5 C6 F2 121.4(2) . . ?
C5 C6 C7 120.7(2) . . ?
F2 C6 C7 117.9(2) . . ?
C8 C7 F3 121.1(2) . . ?
C8 C7 C6 120.4(2) . . ?
F3 C7 C6 118.6(2) . . ?
F4 C8 C7 120.0(2) . . ?
F4 C8 C9 118.5(2) . . ?
C7 C8 C9 121.6(2) . . ?
C10 C9 C8 122.95(19) . . ?
C10 C9 C4 119.14(19) . . ?
C8 C9 C4 117.91(19) . . ?
C11 C10 C9 121.53(18) . . ?
C11 C10 H10 119.2 . . ?
C9 C10 H10 119.2 . . ?
C10 C11 C2 119.26(18) . . ?
C10 C11 C12 121.89(18) . . ?
C2 C11 C12 118.86(19) . . ?
C13 C12 C20 121.4(2) . . ?
C13 C12 C11 119.3(2) . . ?
C20 C12 C11 119.3(2) . . ?
C12 C13 C14 122.2(2) . . ?
C12 C13 H13 118.9 . . ?
C14 C13 H13 118.9 . . ?
C1 C14 C13 120.7(2) . . ?
C1 C14 H14 119.6 . . ?
C13 C14 H14 119.6 . . ?
C16 C15 C1 176.0(2) . . ?
C15 C16 Si1 175.4(2) . . ?
Si1 C17 H17A 109.5 . . ?
Si1 C17 H17B 109.5 . . ?
H17A C17 H17B 109.5 . . ?
Si1 C17 H17C 109.5 . . ?
H17A C17 H17C 109.5 . . ?
H17B C17 H17C 109.5 . . ?
Si1 C18 H18A 109.5 . . ?
Si1 C18 H18B 109.5 . . ?
H18A C18 H18B 109.5 . . ?
Si1 C18 H18C 109.5 . . ?
H18A C18 H18C 109.5 . . ?
H18B C18 H18C 109.5 . . ?
Si1 C19 H19A 109.5 . . ?
Si1 C19 H19B 109.5 . . ?
H19A C19 H19B 109.5 . . ?
Si1 C19 H19C 109.5 . . ?
H19A C19 H19C 109.5 . . ?
H19B C19 H19C 109.5 . . ?
C21 C20 C12 178.7(3) . . ?
C20 C21 Si2 178.0(3) . . ?
Si2 C22 H22A 109.5 . . ?
Si2 C22 H22B 109.5 . . ?
H22A C22 H22B 109.5 . . ?
Si2 C22 H22C 109.5 . . ?
H22A C22 H22C 109.5 . . ?
H22B C22 H22C 109.5 . . ?
Si2 C23 H23A 109.5 . . ?
Si2 C23 H23B 109.5 . . ?
H23A C23 H23B 109.5 . . ?
Si2 C23 H23C 109.5 . . ?
H23A C23 H23C 109.5 . . ?
H23B C23 H23C 109.5 . . ?
Si2 C24 H24A 109.5 . . ?
Si2 C24 H24B 109.5 . . ?
H24A C24 H24B 109.5 . . ?
Si2 C24 H24C 109.5 . . ?
H24A C24 H24C 109.5 . . ?
H24B C24 H24C 109.5 . . ?

loop_
_geom_bond_atom_site_label_1
_geom_bond_atom_site_label_2
_geom_bond_distance
_geom_bond_site_symmetry_2
_geom_bond_publ_flag
Si1 C19 1.825(5) . ?
Si1 C16 1.826(2) . ?
Si1 C18 1.837(3) . ?
Si1 C17 1.842(4) . ?
Si2 C23 1.831(4) . ?
Si2 C21 1.841(3) . ?
Si2 C22 1.844(4) . ?
Si2 C24 1.849(4) . ?
F1 C5 1.347(2) . ?
F2 C6 1.345(3) . ?
F3 C7 1.347(3) . ?
F4 C8 1.340(3) . ?
C1 C14 1.378(3) . ?
C1 C15 1.432(3) . ?
C1 C2 1.437(3) . ?
C2 C3 1.392(3) . ?
C2 C11 1.432(3) . ?
C3 C4 1.386(3) . ?
C3 H3 0.9300 . ?
C4 C5 1.421(3) . ?
C4 C9 1.435(3) . ?
C5 C6 1.341(3) . ?
C6 C7 1.402(4) . ?
C7 C8 1.346(3) . ?
C8 C9 1.418(3) . ?
C9 C10 1.391(3) . ?
C10 C11 1.389(3) . ?
C10 H10 0.9300 . ?
C11 C12 1.445(3) . ?
C12 C13 1.364(3) . ?
C12 C20 1.431(3) . ?
C13 C14 1.403(3) . ?
C13 H13 0.9300 . ?
C14 H14 0.9300 . ?
C15 C16 1.199(3) . ?
C17 H17A 0.9600 . ?
C17 H17B 0.9600 . ?
C17 H17C 0.9600 . ?
C18 H18A 0.9600 . ?
C18 H18B 0.9600 . ?
C18 H18C 0.9600 . ?
C19 H19A 0.9600 . ?
C19 H19B 0.9600 . ?
C19 H19C 0.9600 . ?
C20 C21 1.195(3) . ?
C22 H22A 0.9600 . ?
C22 H22B 0.9600 . ?
C22 H22C 0.9600 . ?
C23 H23A 0.9600 . ?
C23 H23B 0.9600 . ?
C23 H23C 0.9600 . ?
C24 H24A 0.9600 . ?
C24 H24B 0.9600 . ?
C24 H24C 0.9600 . ?

loop_
_geom_torsion_atom_site_label_1
_geom_torsion_atom_site_label_2
_geom_torsion_atom_site_label_3
_geom_torsion_atom_site_label_4
_geom_torsion
_geom_torsion_site_symmetry_1
_geom_torsion_site_symmetry_2
_geom_torsion_site_symmetry_3
_geom_torsion_site_symmetry_4
_geom_torsion_publ_flag
C14 C1 C2 C3 179.66(19) . . . . ?
C15 C1 C2 C3 0.3(3) . . . . ?
C14 C1 C2 C11 -0.3(3) . . . . ?
C15 C1 C2 C11 -179.63(18) . . . . ?
C11 C2 C3 C4 0.3(3) . . . . ?
C1 C2 C3 C4 -179.67(17) . . . . ?
C2 C3 C4 C5 -179.87(18) . . . . ?
C2 C3 C4 C9 0.3(3) . . . . ?
C3 C4 C5 C6 179.7(2) . . . . ?
C9 C4 C5 C6 -0.5(3) . . . . ?
C3 C4 C5 F1 0.0(3) . . . . ?
C9 C4 C5 F1 179.88(17) . . . . ?
F1 C5 C6 F2 0.1(3) . . . . ?
C4 C5 C6 F2 -179.55(19) . . . . ?
F1 C5 C6 C7 -179.7(2) . . . . ?
C4 C5 C6 C7 0.7(4) . . . . ?
C5 C6 C7 C8 -0.2(4) . . . . ?
F2 C6 C7 C8 180.0(2) . . . . ?
C5 C6 C7 F3 -179.9(2) . . . . ?
F2 C6 C7 F3 0.3(3) . . . . ?
F3 C7 C8 F4 -0.5(3) . . . . ?
C6 C7 C8 F4 179.9(2) . . . . ?
F3 C7 C8 C9 179.3(2) . . . . ?
C6 C7 C8 C9 -0.4(4) . . . . ?
F4 C8 C9 C10 0.7(3) . . . . ?
C7 C8 C9 C10 -179.1(2) . . . . ?
F4 C8 C9 C4 -179.70(17) . . . . ?
C7 C8 C9 C4 0.5(3) . . . . ?
C3 C4 C9 C10 -0.6(3) . . . . ?
C5 C4 C9 C10 179.53(18) . . . . ?
C3 C4 C9 C8 179.75(18) . . . . ?
C5 C4 C9 C8 -0.1(3) . . . . ?
C8 C9 C10 C11 -179.96(19) . . . . ?
C4 C9 C10 C11 0.4(3) . . . . ?
C9 C10 C11 C2 0.1(3) . . . . ?
C9 C10 C11 C12 -179.77(19) . . . . ?
C3 C2 C11 C10 -0.4(3) . . . . ?
C1 C2 C11 C10 179.48(17) . . . . ?
C3 C2 C11 C12 179.43(18) . . . . ?
C1 C2 C11 C12 -0.6(3) . . . . ?
C10 C11 C12 C13 -179.0(2) . . . . ?
C2 C11 C12 C13 1.1(3) . . . . ?
C10 C11 C12 C20 1.8(3) . . . . ?
C2 C11 C12 C20 -178.1(2) . . . . ?
C20 C12 C13 C14 178.4(2) . . . . ?
C11 C12 C13 C14 -0.8(4) . . . . ?
C15 C1 C14 C13 -180.0(2) . . . . ?
C2 C1 C14 C13 0.7(3) . . . . ?
C12 C13 C14 C1 -0.2(4) . . . . ?

_cod_database_fobs_code 2108600
